data_7062275
loop_
_publ_author_name
'Osipov, Nikita G.'
'Faraonov, Maxim A.'
'Shestakov, Alexander F.'
'Mikhailenko, Maxim V.'
'Kuzmin, Alexey V.'
'Khasanov, Salavat S.'
'Otsuka, Akihiro'
'Yamochi, Hideki'
'Kitagawa, Hiroshi'
'Konarev, Dmitri V.'

_publ_section_title
;
 Binuclear coordination complex of open merocyanine form of photochromic
 spiropyran with MnII(hfac)2 having high spin (S = 5) ground state
;
_journal_issue 11
_journal_name_full 'New Journal of Chemistry'
_journal_page_first 5470
_journal_page_last 5476
_journal_paper_doi 10.1039/D3NJ00058C
_journal_volume 47
_journal_year 2023
_chemical_formula_moiety 'C66 H46 F24 Mn2 N2 O10'
_chemical_formula_sum 'C66 H46 F24 Mn2 N2 O10'
_chemical_formula_weight 1592.93
_space_group_crystal_system monoclinic
_space_group_IT_number 14
_space_group_name_Hall '-P 2yn'
_space_group_name_H-M_alt 'P 1 21/n 1'
_atom_sites_solution_hydrogens geom
_atom_sites_solution_primary dual
_audit_creation_date 2023-02-06
_audit_creation_method
;FinalCif V114 by Daniel Kratzert, Freiburg 2023,
https://dkratzert.de/finalcif.html
;
_audit_update_record
;
2023-02-06 deposited with the CCDC.	2023-02-16 downloaded from the CCDC.
;
_cell_angle_alpha 90
_cell_angle_beta 91.005(4)
_cell_angle_gamma 90
_cell_formula_units_Z 2
_cell_length_a 10.9995(5)
_cell_length_b 24.4727(16)
_cell_length_c 12.1970(5)
_cell_measurement_reflns_used 4158
_cell_measurement_temperature 102(3)
_cell_measurement_theta_max 28.0510
_cell_measurement_theta_min 2.4640
_cell_volume 3282.8(3)
_computing_cell_refinement 'CrysAlisPro 1.171.42.72a (Rigaku OD, 2022)'
_computing_data_collection 'CrysAlisPro 1.171.42.72a (Rigaku OD, 2022)'
_computing_data_reduction 'CrysAlisPro 1.171.42.72a (Rigaku OD, 2022)'
_computing_molecular_graphics 'Olex2 1.5 (Dolomanov et al., 2009)'
_computing_publication_material 'Olex2 1.5 (Dolomanov et al., 2009)'
_computing_structure_refinement 'SHELXL 2018/3 (Sheldrick, 2015)'
_computing_structure_solution 'SHELXT 2018/2 (Sheldrick, 2018)'
_diffrn_ambient_environment N~2~
_diffrn_ambient_temperature 102(3)
_diffrn_detector 'CCD plate'
_diffrn_detector_area_resol_mean 5.2283
_diffrn_detector_type AtlasS2
_diffrn_measured_fraction_theta_full 0.998
_diffrn_measured_fraction_theta_max 0.998
_diffrn_measurement_details
;
List of Runs (angles in degrees, time in seconds):

  # Type    Start    End  Width  t~exp~   \w     \q     \k     \f   Frames
#--------------------------------------------------------------------------
  1  \w    -17.00  21.00   1.00  150.00    --  -12.05 -77.00 120.00   38
  2  \w    -44.00  17.00   1.00  150.00    --  -12.05  77.00   0.00   61
  3  \w     17.00  46.00   1.00  150.00    --   12.05 -77.00 120.00   29
  4  \w    -28.00  60.00   1.00  150.00    --   12.05  19.00 -60.00   88
;
_diffrn_measurement_device 'four-circle diffractometer'
_diffrn_measurement_device_type 'Xcalibur, AtlasS2, Gemini'
_diffrn_measurement_method '\w scans'
_diffrn_orient_matrix_type 'CrysAlisPro convention (1999,Acta A55,543-557)'
_diffrn_orient_matrix_UB_11 -0.0426082000
_diffrn_orient_matrix_UB_12 -0.0111235000
_diffrn_orient_matrix_UB_13 -0.0381693000
_diffrn_orient_matrix_UB_21 0.0167767000
_diffrn_orient_matrix_UB_22 -0.0267715000
_diffrn_orient_matrix_UB_23 0.0166677000
_diffrn_orient_matrix_UB_31 -0.0454262000
_diffrn_orient_matrix_UB_32 0.0005539000
_diffrn_orient_matrix_UB_33 0.0405530000
_diffrn_radiation_monochromator graphite
_diffrn_radiation_probe x-ray
_diffrn_radiation_type 'Mo K\a'
_diffrn_radiation_wavelength 0.71073
_diffrn_reflns_av_R_equivalents 0.0577
_diffrn_reflns_av_unetI/netI 0.1008
_diffrn_reflns_Laue_measured_fraction_full 0.998
_diffrn_reflns_Laue_measured_fraction_max 0.998
_diffrn_reflns_limit_h_max 12
_diffrn_reflns_limit_h_min -13
_diffrn_reflns_limit_k_max 19
_diffrn_reflns_limit_k_min -30
_diffrn_reflns_limit_l_max 15
_diffrn_reflns_limit_l_min -15
_diffrn_reflns_number 17540
_diffrn_reflns_point_group_measured_fraction_full 0.998
_diffrn_reflns_point_group_measured_fraction_max 0.998
_diffrn_reflns_theta_full 26.000
_diffrn_reflns_theta_max 26.500
_diffrn_reflns_theta_min 1.664
_diffrn_source 'fine-focus sealed X-ray tube'
_diffrn_source_type 'Enhance (Mo) X-ray Source'
_exptl_absorpt_coefficient_mu 0.513
_exptl_absorpt_correction_T_max 1.00000
_exptl_absorpt_correction_T_min 0.84092
_exptl_absorpt_correction_type multi-scan
_exptl_absorpt_process_details
;
CrysAlisPro 1.171.42.72a (Rigaku Oxford Diffraction, 2022)
Empirical absorption correction using spherical harmonics,
implemented in SCALE3 ABSPACK scaling algorithm.
;
_exptl_crystal_colour 'metallic dark black'
_exptl_crystal_colour_lustre metallic
_exptl_crystal_colour_modifier dark
_exptl_crystal_colour_primary black
_exptl_crystal_density_diffrn 1.612
_exptl_crystal_description plate
_exptl_crystal_F_000 1604
_exptl_crystal_size_max 0.45
_exptl_crystal_size_mid 0.15
_exptl_crystal_size_min 0.037
_refine_diff_density_max 0.761
_refine_diff_density_min -0.564
_refine_diff_density_rms 0.089
_refine_ls_extinction_method none
_refine_ls_goodness_of_fit_ref 1.033
_refine_ls_hydrogen_treatment constr
_refine_ls_matrix_type full
_refine_ls_number_parameters 472
_refine_ls_number_reflns 6801
_refine_ls_number_restraints 0
_refine_ls_restrained_S_all 1.033
_refine_ls_R_factor_all 0.1083
_refine_ls_R_factor_gt 0.0628
_refine_ls_shift/su_max 0.000
_refine_ls_shift/su_mean 0.000
_refine_ls_structure_factor_coef Fsqd
_refine_ls_weighting_details 'w=1/[\s^2^(Fo^2^)+(0.0454P)^2^+5.7507P] where P=(Fo^2^+2Fc^2^)/3'
_refine_ls_weighting_scheme calc
_refine_ls_wR_factor_gt 0.1221
_refine_ls_wR_factor_ref 0.1432
_reflns_Friedel_coverage 0.000
_reflns_number_gt 4593
_reflns_number_total 6801
_reflns_threshold_expression 'I > 2\s(I)'
_cod_data_source_file d3nj00058c2.cif
_cod_data_source_block exp_2480_int1
_cod_depositor_comments 'Adding full bibliography for 7062275.cif.'
_cod_database_code 7062275
_chemical_oxdiff_formula 'C132  H92  N4  O20  F48  Mn4  '
_shelx_shelxl_version_number 2018/3
_olex2_refinement_description
;
1. Fixed Uiso
 At 1.2 times of:
  All C(H) groups
 At 1.5 times of:
  All C(H,H,H) groups
2.a Aromatic/amide H refined with riding coordinates:
 C2(H2), C3(H3), C5(H5), C6(H6), C7(H7), C8(H8), C11(H11), C12(H12), C16(H16),
 C17(H17), C18(H18), C19(H19), C26(H26), C31(H31)
2.b Idealised Me refined as rotating group:
 C21(H21A,H21B,H21C), C22(H22A,H22B,H22C), C23(H23A,H23B,H23C)
;
_olex2_submission_special_instructions 'No special instructions were received'
_oxdiff_exptl_absorpt_empirical_details
;
Empirical correction (ABSPACK) includes:
- Absorption correction using spherical harmonics
- Frame scaling
;
_oxdiff_exptl_absorpt_empirical_full_max 1.123
_oxdiff_exptl_absorpt_empirical_full_min 0.884
_shelx_space_group_comment
;
The symmetry employed for this shelxl refinement is uniquely defined
by the following loop, which should always be used as a source of
symmetry information in preference to the above space-group names.
They are only intended as comments.
;
_shelx_estimated_absorpt_t_min 0.802
_shelx_estimated_absorpt_t_max 0.981

loop_
_space_group_symop_operation_xyz
'x, y, z'
'-x+1/2, y+1/2, -z+1/2'
'-x, -y, -z'
'x-1/2, -y-1/2, z-1/2'

loop_
_atom_site_label
_atom_site_type_symbol
_atom_site_fract_x
_atom_site_fract_y
_atom_site_fract_z
_atom_site_U_iso_or_equiv
_atom_site_adp_type
_atom_site_occupancy
_atom_site_site_symmetry_order
_atom_site_calc_flag
_atom_site_refinement_flags_posn
_atom_site_refinement_flags_adp
_atom_site_refinement_flags_occupancy
_atom_site_disorder_assembly
_atom_site_disorder_group
Mn21 Mn 0.46618(5) 0.43388(2) 0.47231(4) 0.01502(15) Uani 1 1 d . . . . .
F1 F 0.3324(2) 0.41017(13) 0.0946(2) 0.0501(8) Uani 1 1 d . . . . .
F2 F 0.4910(3) 0.45829(13) 0.0726(2) 0.0543(8) Uani 1 1 d . . . . .
F3 F 0.4948(2) 0.37313(13) 0.03726(19) 0.0507(8) Uani 1 1 d . . . . .
F4 F 0.82856(18) 0.32453(9) 0.35933(18) 0.0272(5) Uani 1 1 d . . . . .
F5 F 0.7131(2) 0.26598(10) 0.27669(18) 0.0332(6) Uani 1 1 d . . . . .
F6 F 0.7116(2) 0.27252(10) 0.45178(18) 0.0322(6) Uani 1 1 d . . . . .
F7 F 0.0980(2) 0.31805(11) 0.4239(2) 0.0436(7) Uani 1 1 d . . . . .
F8 F 0.2404(3) 0.29463(17) 0.3207(3) 0.0840(13) Uani 1 1 d . . . . .
F9 F 0.2019(3) 0.24813(13) 0.4598(3) 0.0852(13) Uani 1 1 d . . . . .
F10 F 0.4814(2) 0.26206(10) 0.7473(2) 0.0411(7) Uani 1 1 d . . . . .
F11 F 0.4198(3) 0.33210(15) 0.8325(2) 0.0749(11) Uani 1 1 d . . . . .
F12 F 0.5988(3) 0.32947(13) 0.7734(3) 0.0737(11) Uani 1 1 d . . . . .
O1 O 0.3829(2) 0.50803(10) 0.52694(18) 0.0152(5) Uani 1 1 d . . . . .
O2 O 0.4465(2) 0.43375(11) 0.29277(19) 0.0200(6) Uani 1 1 d . . . . .
O3 O 0.5947(2) 0.36809(11) 0.4378(2) 0.0220(6) Uani 1 1 d . . . . .
O4 O 0.3052(2) 0.38278(11) 0.4533(2) 0.0214(6) Uani 1 1 d . . . . .
O5 O 0.4748(2) 0.39165(11) 0.63065(19) 0.0201(6) Uani 1 1 d . . . . .
N1 N 0.2214(3) 0.58496(13) 0.1936(2) 0.0165(7) Uani 1 1 d . . . . .
C1 C 0.2972(3) 0.51217(15) 0.6034(3) 0.0141(8) Uani 1 1 d . . . . .
C2 C 0.3253(3) 0.49159(15) 0.7097(3) 0.0170(8) Uani 1 1 d . . . . .
H2 H 0.402031 0.474843 0.722938 0.020 Uiso 1 1 calc R U . . .
C3 C 0.2453(3) 0.49521(16) 0.7927(3) 0.0191(8) Uani 1 1 d . . . . .
H3 H 0.268061 0.481904 0.863314 0.023 Uiso 1 1 calc R U . . .
C4 C 0.1281(3) 0.51857(15) 0.7760(3) 0.0153(8) Uani 1 1 d . . . . .
C5 C 0.0422(3) 0.51888(17) 0.8603(3) 0.0209(9) Uani 1 1 d . . . . .
H5 H 0.063683 0.504134 0.929992 0.025 Uiso 1 1 calc R U . . .
C6 C -0.0711(3) 0.53994(17) 0.8434(3) 0.0228(9) Uani 1 1 d . . . . .
H6 H -0.127497 0.540594 0.901499 0.027 Uiso 1 1 calc R U . . .
C7 C -0.1040(3) 0.56063(16) 0.7403(3) 0.0214(9) Uani 1 1 d . . . . .
H7 H -0.183444 0.574924 0.728188 0.026 Uiso 1 1 calc R U . . .
C8 C -0.0229(3) 0.56043(16) 0.6567(3) 0.0183(8) Uani 1 1 d . . . . .
H8 H -0.047489 0.574469 0.587167 0.022 Uiso 1 1 calc R U . . .
C9 C 0.0967(3) 0.53992(15) 0.6707(3) 0.0150(8) Uani 1 1 d . . . . .
C10 C 0.1850(3) 0.53842(15) 0.5826(3) 0.0151(8) Uani 1 1 d . . . . .
C11 C 0.1559(3) 0.56585(16) 0.4821(3) 0.0178(8) Uani 1 1 d . . . . .
H11 H 0.087396 0.589424 0.484396 0.021 Uiso 1 1 calc R U . . .
C12 C 0.2118(3) 0.56320(16) 0.3839(3) 0.0167(8) Uani 1 1 d . . . . .
H12 H 0.282331 0.541114 0.377755 0.020 Uiso 1 1 calc R U . . .
C13 C 0.1693(3) 0.59187(16) 0.2907(3) 0.0157(8) Uani 1 1 d . . . . .
C14 C 0.0673(3) 0.63411(16) 0.2782(3) 0.0184(8) Uani 1 1 d . . . . .
C15 C 0.0670(3) 0.64378(16) 0.1555(3) 0.0207(8) Uani 1 1 d . . . . .
C16 C -0.0089(4) 0.67489(18) 0.0896(3) 0.0289(10) Uani 1 1 d . . . . .
H16 H -0.074756 0.694545 0.119882 0.035 Uiso 1 1 calc R U . . .
C17 C 0.0130(4) 0.67692(19) -0.0223(3) 0.0314(10) Uani 1 1 d . . . . .
H17 H -0.039320 0.697649 -0.069070 0.038 Uiso 1 1 calc R U . . .
C18 C 0.1101(4) 0.64905(19) -0.0661(3) 0.0300(10) Uani 1 1 d . . . . .
H18 H 0.124313 0.651629 -0.142521 0.036 Uiso 1 1 calc R U . . .
C19 C 0.1871(4) 0.61746(18) -0.0012(3) 0.0252(9) Uani 1 1 d . . . . .
H19 H 0.253690 0.598146 -0.031133 0.030 Uiso 1 1 calc R U . . .
C20 C 0.1622(3) 0.61548(16) 0.1094(3) 0.0184(8) Uani 1 1 d . . . . .
C21 C 0.3264(3) 0.54965(17) 0.1727(3) 0.0239(9) Uani 1 1 d . . . . .
H21A H 0.399303 0.565438 0.207477 0.036 Uiso 1 1 calc R U . . .
H21B H 0.338311 0.546708 0.093470 0.036 Uiso 1 1 calc R U . . .
H21C H 0.311676 0.513252 0.203194 0.036 Uiso 1 1 calc R U . . .
C22 C 0.1039(4) 0.68701(16) 0.3392(3) 0.0252(9) Uani 1 1 d . . . . .
H22A H 0.107158 0.680041 0.418326 0.038 Uiso 1 1 calc R U . . .
H22B H 0.043670 0.715580 0.323228 0.038 Uiso 1 1 calc R U . . .
H22C H 0.183949 0.699026 0.314804 0.038 Uiso 1 1 calc R U . . .
C23 C -0.0582(3) 0.61455(17) 0.3151(3) 0.0236(9) Uani 1 1 d . . . . .
H23A H -0.075124 0.578378 0.283957 0.035 Uiso 1 1 calc R U . . .
H23B H -0.120561 0.640419 0.289653 0.035 Uiso 1 1 calc R U . . .
H23C H -0.059006 0.612370 0.395353 0.035 Uiso 1 1 calc R U . . .
C24 C 0.4508(4) 0.4087(2) 0.1083(3) 0.0328(11) Uani 1 1 d . . . . .
C25 C 0.4917(3) 0.40009(17) 0.2264(3) 0.0240(9) Uani 1 1 d . . . . .
C26 C 0.5736(3) 0.35750(18) 0.2449(3) 0.0269(10) Uani 1 1 d . . . . .
H26 H 0.598792 0.335819 0.184751 0.032 Uiso 1 1 calc R U . . .
C27 C 0.6201(3) 0.34586(17) 0.3510(3) 0.0228(9) Uani 1 1 d . . . . .
C28 C 0.7180(3) 0.30132(17) 0.3608(3) 0.0225(9) Uani 1 1 d . . . . .
C29 C 0.2095(4) 0.29845(18) 0.4248(4) 0.0295(10) Uani 1 1 d . . . . .
C30 C 0.2967(3) 0.33507(18) 0.4884(3) 0.0251(9) Uani 1 1 d . . . . .
C31 C 0.3570(4) 0.31250(18) 0.5789(3) 0.0277(10) Uani 1 1 d . . . . .
H31 H 0.343094 0.275265 0.596798 0.033 Uiso 1 1 calc R U . . .
C32 C 0.4378(3) 0.34315(18) 0.6444(3) 0.0244(9) Uani 1 1 d . . . . .
C33 C 0.4872(4) 0.31616(18) 0.7490(3) 0.0264(9) Uani 1 1 d . . . . .

loop_
_atom_site_aniso_label
_atom_site_aniso_U_11
_atom_site_aniso_U_22
_atom_site_aniso_U_33
_atom_site_aniso_U_23
_atom_site_aniso_U_13
_atom_site_aniso_U_12
Mn21 0.0151(3) 0.0171(3) 0.0130(3) -0.0013(2) 0.0033(2) 0.0016(2)
F1 0.0228(13) 0.096(2) 0.0310(14) -0.0087(15) -0.0088(10) 0.0163(14)
F2 0.073(2) 0.060(2) 0.0308(15) 0.0097(15) 0.0046(13) 0.0008(17)
F3 0.0535(17) 0.074(2) 0.0243(13) -0.0183(14) -0.0057(12) 0.0307(15)
F4 0.0163(11) 0.0269(14) 0.0385(13) -0.0046(11) 0.0023(9) -0.0007(10)
F5 0.0387(14) 0.0308(15) 0.0298(13) -0.0108(12) -0.0032(10) 0.0037(11)
F6 0.0370(14) 0.0337(16) 0.0257(13) 0.0029(11) -0.0019(10) -0.0036(11)
F7 0.0230(13) 0.0416(18) 0.0657(18) -0.0149(14) -0.0113(12) -0.0022(12)
F8 0.064(2) 0.129(3) 0.060(2) -0.062(2) 0.0170(17) -0.038(2)
F9 0.086(2) 0.0273(19) 0.140(3) 0.014(2) -0.080(2) -0.0173(17)
F10 0.0568(17) 0.0247(16) 0.0411(15) 0.0115(13) -0.0167(12) -0.0099(13)
F11 0.111(3) 0.084(3) 0.0309(16) 0.0008(17) 0.0128(17) 0.025(2)
F12 0.0484(18) 0.058(2) 0.113(3) 0.052(2) -0.0516(17) -0.0312(16)
O1 0.0157(12) 0.0169(15) 0.0133(12) -0.0012(11) 0.0040(9) 0.0026(11)
O2 0.0194(13) 0.0245(16) 0.0161(13) -0.0019(12) 0.0021(10) 0.0026(12)
O3 0.0207(14) 0.0280(17) 0.0174(14) -0.0072(12) 0.0022(10) 0.0026(12)
O4 0.0192(14) 0.0186(16) 0.0265(15) 0.0049(12) 0.0009(11) -0.0021(11)
O5 0.0274(14) 0.0171(16) 0.0159(13) -0.0003(12) 0.0015(10) 0.0007(12)
N1 0.0141(15) 0.0203(19) 0.0152(15) -0.0001(13) 0.0015(12) 0.0004(13)
C1 0.0120(17) 0.015(2) 0.0156(17) -0.0026(16) 0.0048(13) -0.0027(15)
C2 0.0141(18) 0.018(2) 0.0193(18) -0.0013(17) 0.0019(14) 0.0023(15)
C3 0.0172(19) 0.025(2) 0.0155(18) 0.0028(17) 0.0007(14) -0.0001(16)
C4 0.0136(17) 0.016(2) 0.0164(18) -0.0011(16) 0.0023(14) -0.0007(15)
C5 0.022(2) 0.029(2) 0.0122(17) 0.0008(17) 0.0033(14) 0.0004(17)
C6 0.0135(18) 0.036(3) 0.0194(19) 0.0010(18) 0.0077(15) 0.0004(17)
C7 0.0150(18) 0.025(2) 0.024(2) 0.0022(18) 0.0028(15) 0.0026(17)
C8 0.0139(18) 0.025(2) 0.0162(18) 0.0038(17) 0.0020(14) 0.0014(16)
C9 0.0145(18) 0.015(2) 0.0158(18) -0.0032(16) 0.0035(13) -0.0011(15)
C10 0.0145(18) 0.017(2) 0.0143(17) 0.0002(16) 0.0029(13) -0.0008(15)
C11 0.0143(18) 0.016(2) 0.0234(19) -0.0024(17) 0.0000(14) 0.0009(16)
C12 0.0164(18) 0.018(2) 0.0161(18) -0.0016(16) 0.0015(14) 0.0011(16)
C13 0.0120(17) 0.019(2) 0.0158(18) -0.0046(16) 0.0012(14) -0.0038(15)
C14 0.0189(19) 0.019(2) 0.0167(18) -0.0019(16) 0.0002(14) 0.0009(16)
C15 0.026(2) 0.017(2) 0.0188(19) 0.0000(17) -0.0011(15) -0.0014(17)
C16 0.035(2) 0.028(3) 0.024(2) 0.0031(19) -0.0012(17) 0.0088(19)
C17 0.041(3) 0.032(3) 0.022(2) 0.007(2) -0.0075(18) 0.003(2)
C18 0.037(2) 0.037(3) 0.015(2) 0.0081(19) -0.0022(17) -0.006(2)
C19 0.025(2) 0.034(3) 0.0171(19) 0.0003(18) 0.0053(16) -0.0043(18)
C20 0.0185(19) 0.017(2) 0.0197(19) 0.0026(17) -0.0016(14) -0.0047(16)
C21 0.022(2) 0.030(3) 0.020(2) -0.0015(18) 0.0055(15) 0.0032(17)
C22 0.032(2) 0.021(2) 0.023(2) -0.0002(18) -0.0014(17) 0.0010(18)
C23 0.020(2) 0.028(3) 0.022(2) -0.0003(18) 0.0007(15) 0.0065(17)
C24 0.030(2) 0.047(3) 0.022(2) -0.006(2) 0.0047(17) 0.016(2)
C25 0.024(2) 0.029(3) 0.0191(19) 0.0005(19) 0.0041(16) -0.0021(18)
C26 0.026(2) 0.033(3) 0.021(2) -0.0046(19) 0.0030(16) 0.0038(19)
C27 0.0168(19) 0.024(2) 0.028(2) 0.0001(19) 0.0035(16) -0.0032(17)
C28 0.022(2) 0.018(2) 0.027(2) -0.0039(18) 0.0029(16) 0.0023(17)
C29 0.028(2) 0.023(3) 0.037(3) -0.004(2) 0.0016(18) 0.0000(19)
C30 0.017(2) 0.030(3) 0.028(2) -0.006(2) 0.0029(16) -0.0015(18)
C31 0.028(2) 0.024(3) 0.031(2) 0.0007(19) 0.0015(17) -0.0024(18)
C32 0.023(2) 0.026(3) 0.024(2) 0.0002(19) 0.0058(16) 0.0008(18)
C33 0.027(2) 0.026(3) 0.026(2) 0.0035(19) -0.0031(17) -0.0048(18)

loop_
_atom_type_symbol
_atom_type_description
_atom_type_scat_dispersion_real
_atom_type_scat_dispersion_imag
_atom_type_scat_source
C C 0.0033 0.0016 'International Tables Vol C Tables 4.2.6.8 and 6.1.1.4'
H H 0.0000 0.0000 'International Tables Vol C Tables 4.2.6.8 and 6.1.1.4'
F F 0.0171 0.0103 'International Tables Vol C Tables 4.2.6.8 and 6.1.1.4'
Mn Mn 0.3368 0.7283 'International Tables Vol C Tables 4.2.6.8 and 6.1.1.4'
N N 0.0061 0.0033 'International Tables Vol C Tables 4.2.6.8 and 6.1.1.4'
O O 0.0106 0.0060 'International Tables Vol C Tables 4.2.6.8 and 6.1.1.4'

loop_
_exptl_crystal_face_index_h
_exptl_crystal_face_index_k
_exptl_crystal_face_index_l
_exptl_crystal_face_perp_dist
0 1 1 0.0607
0 -1 -1 0.0571
-1 -1 0 0.1477
1 1 0 0.2455
0 1 0 0.0010
0 -1 0 0.0361

loop_
_geom_angle_atom_site_label_1
_geom_angle_atom_site_label_2
_geom_angle_atom_site_label_3
_geom_angle
_geom_angle_site_symmetry_1
_geom_angle_site_symmetry_3
_geom_angle_publ_flag
O1 Mn21 O1 77.11(9) . 3_666 ?
O1 Mn21 O2 93.83(9) 3_666 . ?
O1 Mn21 O2 106.01(9) . . ?
O1 Mn21 O3 164.45(10) . . ?
O1 Mn21 O3 89.20(9) 3_666 . ?
O1 Mn21 O4 99.67(9) . . ?
O1 Mn21 O5 97.90(9) . . ?
O1 Mn21 O5 106.36(9) 3_666 . ?
O3 Mn21 O2 81.95(9) . . ?
O3 Mn21 O5 78.71(9) . . ?
O4 Mn21 O1 172.09(10) . 3_666 ?
O4 Mn21 O2 80.04(9) . . ?
O4 Mn21 O3 94.82(10) . . ?
O4 Mn21 O5 81.14(10) . . ?
O5 Mn21 O2 151.65(10) . . ?
Mn21 O1 Mn21 102.89(9) . 3_666 ?
C1 O1 Mn21 126.1(2) . . ?
C1 O1 Mn21 119.4(2) . 3_666 ?
C25 O2 Mn21 127.4(2) . . ?
C27 O3 Mn21 130.5(3) . . ?
C30 O4 Mn21 124.5(2) . . ?
C32 O5 Mn21 123.3(2) . . ?
C13 N1 C20 112.1(3) . . ?
C13 N1 C21 125.4(3) . . ?
C20 N1 C21 122.5(3) . . ?
O1 C1 C2 117.6(3) . . ?
O1 C1 C10 122.2(3) . . ?
C10 C1 C2 120.1(3) . . ?
C1 C2 H2 119.2 . . ?
C3 C2 C1 121.7(3) . . ?
C3 C2 H2 119.2 . . ?
C2 C3 H3 119.4 . . ?
C2 C3 C4 121.2(3) . . ?
C4 C3 H3 119.4 . . ?
C3 C4 C9 118.8(3) . . ?
C5 C4 C3 121.1(3) . . ?
C5 C4 C9 120.1(3) . . ?
C4 C5 H5 119.5 . . ?
C6 C5 C4 121.1(4) . . ?
C6 C5 H5 119.5 . . ?
C5 C6 H6 120.2 . . ?
C5 C6 C7 119.7(3) . . ?
C7 C6 H6 120.2 . . ?
C6 C7 H7 119.7 . . ?
C8 C7 C6 120.5(3) . . ?
C8 C7 H7 119.7 . . ?
C7 C8 H8 119.0 . . ?
C7 C8 C9 121.9(3) . . ?
C9 C8 H8 119.0 . . ?
C4 C9 C10 120.0(3) . . ?
C8 C9 C4 116.7(3) . . ?
C8 C9 C10 123.2(3) . . ?
C1 C10 C9 118.0(3) . . ?
C1 C10 C11 123.4(3) . . ?
C11 C10 C9 118.5(3) . . ?
C10 C11 H11 115.2 . . ?
C12 C11 C10 129.6(3) . . ?
C12 C11 H11 115.2 . . ?
C11 C12 H12 118.7 . . ?
C11 C12 C13 122.7(3) . . ?
C13 C12 H12 118.7 . . ?
N1 C13 C12 120.8(3) . . ?
N1 C13 C14 108.8(3) . . ?
C12 C13 C14 130.4(3) . . ?
C13 C14 C22 109.5(3) . . ?
C13 C14 C23 114.9(3) . . ?
C15 C14 C13 101.1(3) . . ?
C15 C14 C22 109.9(3) . . ?
C15 C14 C23 110.6(3) . . ?
C23 C14 C22 110.4(3) . . ?
C16 C15 C14 130.8(3) . . ?
C16 C15 C20 119.6(3) . . ?
C20 C15 C14 109.6(3) . . ?
C15 C16 H16 120.7 . . ?
C15 C16 C17 118.6(4) . . ?
C17 C16 H16 120.7 . . ?
C16 C17 H17 119.7 . . ?
C18 C17 C16 120.7(4) . . ?
C18 C17 H17 119.7 . . ?
C17 C18 H18 119.2 . . ?
C17 C18 C19 121.6(4) . . ?
C19 C18 H18 119.2 . . ?
C18 C19 H19 121.7 . . ?
C20 C19 C18 116.6(4) . . ?
C20 C19 H19 121.7 . . ?
C15 C20 N1 108.1(3) . . ?
C19 C20 N1 128.9(3) . . ?
C19 C20 C15 123.0(4) . . ?
N1 C21 H21A 109.5 . . ?
N1 C21 H21B 109.5 . . ?
N1 C21 H21C 109.5 . . ?
H21A C21 H21B 109.5 . . ?
H21A C21 H21C 109.5 . . ?
H21B C21 H21C 109.5 . . ?
C14 C22 H22A 109.5 . . ?
C14 C22 H22B 109.5 . . ?
C14 C22 H22C 109.5 . . ?
H22A C22 H22B 109.5 . . ?
H22A C22 H22C 109.5 . . ?
H22B C22 H22C 109.5 . . ?
C14 C23 H23A 109.5 . . ?
C14 C23 H23B 109.5 . . ?
C14 C23 H23C 109.5 . . ?
H23A C23 H23B 109.5 . . ?
H23A C23 H23C 109.5 . . ?
H23B C23 H23C 109.5 . . ?
F1 C24 F2 105.2(4) . . ?
F1 C24 F3 108.0(4) . . ?
F1 C24 C25 113.7(3) . . ?
F2 C24 C25 109.5(4) . . ?
F3 C24 F2 104.6(3) . . ?
F3 C24 C25 115.1(4) . . ?
O2 C25 C24 113.9(4) . . ?
O2 C25 C26 130.1(4) . . ?
C26 C25 C24 116.0(3) . . ?
C25 C26 H26 119.3 . . ?
C25 C26 C27 121.5(4) . . ?
C27 C26 H26 119.3 . . ?
O3 C27 C26 128.1(4) . . ?
O3 C27 C28 114.7(3) . . ?
C26 C27 C28 117.2(3) . . ?
F4 C28 C27 109.4(3) . . ?
F5 C28 F4 106.7(3) . . ?
F5 C28 C27 112.3(3) . . ?
F6 C28 F4 107.4(3) . . ?
F6 C28 F5 107.3(3) . . ?
F6 C28 C27 113.4(3) . . ?
F7 C29 F8 105.8(4) . . ?
F7 C29 C30 111.7(3) . . ?
F8 C29 C30 111.2(3) . . ?
F9 C29 F7 106.3(4) . . ?
F9 C29 F8 105.4(4) . . ?
F9 C29 C30 115.7(4) . . ?
O4 C30 C29 115.3(4) . . ?
O4 C30 C31 127.3(4) . . ?
C31 C30 C29 117.4(4) . . ?
C30 C31 H31 119.1 . . ?
C30 C31 C32 121.9(4) . . ?
C32 C31 H31 119.1 . . ?
O5 C32 C31 128.9(4) . . ?
O5 C32 C33 113.9(4) . . ?
C31 C32 C33 117.2(4) . . ?
F10 C33 F11 106.1(3) . . ?
F10 C33 C32 113.8(3) . . ?
F11 C33 C32 108.6(3) . . ?
F12 C33 F10 107.4(3) . . ?
F12 C33 F11 106.8(4) . . ?
F12 C33 C32 113.8(3) . . ?

loop_
_geom_bond_atom_site_label_1
_geom_bond_atom_site_label_2
_geom_bond_distance
_geom_bond_site_symmetry_2
_geom_bond_publ_flag
Mn21 O1 2.144(2) . ?
Mn21 O1 2.186(2) 3_666 ?
Mn21 O2 2.197(2) . ?
Mn21 O3 2.188(3) . ?
Mn21 O4 2.177(3) . ?
Mn21 O5 2.191(2) . ?
F1 C24 1.310(5) . ?
F2 C24 1.365(5) . ?
F3 C24 1.326(5) . ?
F4 C28 1.343(4) . ?
F5 C28 1.342(4) . ?
F6 C28 1.318(4) . ?
F7 C29 1.317(5) . ?
F8 C29 1.324(5) . ?
F9 C29 1.306(5) . ?
F10 C33 1.326(5) . ?
F11 C33 1.328(5) . ?
F12 C33 1.300(5) . ?
O1 C1 1.342(4) . ?
O2 C25 1.263(4) . ?
O3 C27 1.227(4) . ?
O4 C30 1.248(5) . ?
O5 C32 1.267(5) . ?
N1 C13 1.335(4) . ?
N1 C20 1.418(5) . ?
N1 C21 1.469(5) . ?
C1 C2 1.419(5) . ?
C1 C10 1.410(5) . ?
C2 H2 0.9500 . ?
C2 C3 1.356(5) . ?
C3 H3 0.9500 . ?
C3 C4 1.422(5) . ?
C4 C5 1.408(5) . ?
C4 C9 1.423(5) . ?
C5 H5 0.9500 . ?
C5 C6 1.361(5) . ?
C6 H6 0.9500 . ?
C6 C7 1.398(5) . ?
C7 H7 0.9500 . ?
C7 C8 1.366(5) . ?
C8 H8 0.9500 . ?
C8 C9 1.415(5) . ?
C9 C10 1.462(5) . ?
C10 C11 1.429(5) . ?
C11 H11 0.9500 . ?
C11 C12 1.358(5) . ?
C12 H12 0.9500 . ?
C12 C13 1.409(5) . ?
C13 C14 1.531(5) . ?
C14 C15 1.515(5) . ?
C14 C22 1.543(5) . ?
C14 C23 1.536(5) . ?
C15 C16 1.379(5) . ?
C15 C20 1.383(5) . ?
C16 H16 0.9500 . ?
C16 C17 1.390(5) . ?
C17 H17 0.9500 . ?
C17 C18 1.383(6) . ?
C18 H18 0.9500 . ?
C18 C19 1.385(6) . ?
C19 H19 0.9500 . ?
C19 C20 1.382(5) . ?
C21 H21A 0.9800 . ?
C21 H21B 0.9800 . ?
C21 H21C 0.9800 . ?
C22 H22A 0.9800 . ?
C22 H22B 0.9800 . ?
C22 H22C 0.9800 . ?
C23 H23A 0.9800 . ?
C23 H23B 0.9800 . ?
C23 H23C 0.9800 . ?
C24 C25 1.516(6) . ?
C25 C26 1.394(6) . ?
C26 H26 0.9500 . ?
C26 C27 1.412(5) . ?
C27 C28 1.535(5) . ?
C29 C30 1.516(6) . ?
C30 C31 1.392(6) . ?
C31 H31 0.9500 . ?
C31 C32 1.402(6) . ?
C32 C33 1.527(6) . ?

loop_
_geom_torsion_atom_site_label_1
_geom_torsion_atom_site_label_2
_geom_torsion_atom_site_label_3
_geom_torsion_atom_site_label_4
_geom_torsion
_geom_torsion_site_symmetry_1
_geom_torsion_site_symmetry_2
_geom_torsion_site_symmetry_3
_geom_torsion_site_symmetry_4
_geom_torsion_publ_flag
Mn21 O1 C1 C2 58.2(4) . . . . ?
Mn21 O1 C1 C2 -78.5(4) 3_666 . . . ?
Mn21 O1 C1 C10 -125.1(3) . . . . ?
Mn21 O1 C1 C10 98.2(3) 3_666 . . . ?
Mn21 O2 C25 C24 174.7(3) . . . . ?
Mn21 O2 C25 C26 -6.5(6) . . . . ?
Mn21 O3 C27 C26 1.3(6) . . . . ?
Mn21 O3 C27 C28 179.1(2) . . . . ?
Mn21 O4 C30 C29 -152.0(2) . . . . ?
Mn21 O4 C30 C31 28.6(5) . . . . ?
Mn21 O5 C32 C31 -19.7(5) . . . . ?
Mn21 O5 C32 C33 162.0(2) . . . . ?
F1 C24 C25 O2 -53.3(5) . . . . ?
F1 C24 C25 C26 127.7(4) . . . . ?
F2 C24 C25 O2 64.0(4) . . . . ?
F2 C24 C25 C26 -115.0(4) . . . . ?
F3 C24 C25 O2 -178.6(4) . . . . ?
F3 C24 C25 C26 2.4(6) . . . . ?
F7 C29 C30 O4 -59.4(5) . . . . ?
F7 C29 C30 C31 120.0(4) . . . . ?
F8 C29 C30 O4 58.5(5) . . . . ?
F8 C29 C30 C31 -122.0(4) . . . . ?
F9 C29 C30 O4 178.7(4) . . . . ?
F9 C29 C30 C31 -1.8(5) . . . . ?
O1 C1 C2 C3 178.4(3) . . . . ?
O1 C1 C10 C9 178.9(3) . . . . ?
O1 C1 C10 C11 -4.3(6) . . . . ?
O2 C25 C26 C27 0.1(7) . . . . ?
O3 C27 C28 F4 -83.6(4) . . . . ?
O3 C27 C28 F5 158.1(3) . . . . ?
O3 C27 C28 F6 36.3(5) . . . . ?
O4 C30 C31 C32 0.6(6) . . . . ?
O5 C32 C33 F10 -159.9(3) . . . . ?
O5 C32 C33 F11 82.2(4) . . . . ?
O5 C32 C33 F12 -36.5(5) . . . . ?
N1 C13 C14 C15 5.4(4) . . . . ?
N1 C13 C14 C22 -110.6(3) . . . . ?
N1 C13 C14 C23 124.5(3) . . . . ?
C1 C2 C3 C4 1.7(6) . . . . ?
C1 C10 C11 C12 15.1(6) . . . . ?
C2 C1 C10 C9 -4.5(5) . . . . ?
C2 C1 C10 C11 172.3(4) . . . . ?
C2 C3 C4 C5 175.6(4) . . . . ?
C2 C3 C4 C9 -2.0(6) . . . . ?
C3 C4 C5 C6 -178.3(4) . . . . ?
C3 C4 C9 C8 177.2(3) . . . . ?
C3 C4 C9 C10 -1.0(5) . . . . ?
C4 C5 C6 C7 1.4(6) . . . . ?
C4 C9 C10 C1 4.2(5) . . . . ?
C4 C9 C10 C11 -172.8(3) . . . . ?
C5 C4 C9 C8 -0.4(5) . . . . ?
C5 C4 C9 C10 -178.6(4) . . . . ?
C5 C6 C7 C8 -0.8(6) . . . . ?
C6 C7 C8 C9 -0.4(6) . . . . ?
C7 C8 C9 C4 1.0(6) . . . . ?
C7 C8 C9 C10 179.1(4) . . . . ?
C8 C9 C10 C1 -173.9(3) . . . . ?
C8 C9 C10 C11 9.2(6) . . . . ?
C9 C4 C5 C6 -0.8(6) . . . . ?
C9 C10 C11 C12 -168.1(4) . . . . ?
C10 C1 C2 C3 1.6(6) . . . . ?
C10 C11 C12 C13 178.0(4) . . . . ?
C11 C12 C13 N1 -174.9(3) . . . . ?
C11 C12 C13 C14 6.5(6) . . . . ?
C12 C13 C14 C15 -175.9(4) . . . . ?
C12 C13 C14 C22 68.1(5) . . . . ?
C12 C13 C14 C23 -56.8(5) . . . . ?
C13 N1 C20 C15 0.3(4) . . . . ?
C13 N1 C20 C19 -177.8(4) . . . . ?
C13 C14 C15 C16 175.3(4) . . . . ?
C13 C14 C15 C20 -5.2(4) . . . . ?
C14 C15 C16 C17 179.3(4) . . . . ?
C14 C15 C20 N1 3.4(4) . . . . ?
C14 C15 C20 C19 -178.3(4) . . . . ?
C15 C16 C17 C18 -1.1(7) . . . . ?
C16 C15 C20 N1 -177.1(4) . . . . ?
C16 C15 C20 C19 1.2(6) . . . . ?
C16 C17 C18 C19 1.3(7) . . . . ?
C17 C18 C19 C20 -0.3(6) . . . . ?
C18 C19 C20 N1 176.9(4) . . . . ?
C18 C19 C20 C15 -1.0(6) . . . . ?
C20 N1 C13 C12 177.3(3) . . . . ?
C20 N1 C13 C14 -3.8(4) . . . . ?
C20 C15 C16 C17 -0.1(6) . . . . ?
C21 N1 C13 C12 -1.8(6) . . . . ?
C21 N1 C13 C14 177.1(3) . . . . ?
C21 N1 C20 C15 179.5(3) . . . . ?
C21 N1 C20 C19 1.3(6) . . . . ?
C22 C14 C15 C16 -69.0(5) . . . . ?
C22 C14 C15 C20 110.4(4) . . . . ?
C23 C14 C15 C16 53.2(6) . . . . ?
C23 C14 C15 C20 -127.4(4) . . . . ?
C24 C25 C26 C27 179.0(4) . . . . ?
C25 C26 C27 O3 2.8(7) . . . . ?
C25 C26 C27 C28 -174.9(4) . . . . ?
C26 C27 C28 F4 94.4(4) . . . . ?
C26 C27 C28 F5 -23.9(5) . . . . ?
C26 C27 C28 F6 -145.7(4) . . . . ?
C29 C30 C31 C32 -178.8(3) . . . . ?
C30 C31 C32 O5 -5.2(6) . . . . ?
C30 C31 C32 C33 173.0(3) . . . . ?
C31 C32 C33 F10 21.6(5) . . . . ?
C31 C32 C33 F11 -96.3(4) . . . . ?
C31 C32 C33 F12 145.0(4) . . . . ?

loop_
_exptl_oxdiff_crystal_face_indexfrac_h
_exptl_oxdiff_crystal_face_indexfrac_k
_exptl_oxdiff_crystal_face_indexfrac_l
_exptl_oxdiff_crystal_face_x
_exptl_oxdiff_crystal_face_y
_exptl_oxdiff_crystal_face_z
0.0000 0.9990 1.0002 -0.0493 -0.0101 0.0411
-0.0000 -0.9990 -1.0002 0.0493 0.0101 -0.0411
-0.9995 -0.9972 -0.0000 0.0537 0.0099 0.0448
0.9995 0.9972 0.0000 -0.0537 -0.0099 -0.0448
0.0002 0.9995 0.0001 -0.0111 -0.0268 0.0006
-0.0002 -0.9995 -0.0001 0.0111 0.0268 -0.0006
